data_4311930
loop_
_publ_author_name
'Aaron G. Maestri'
'Seth N. Brown'

_publ_section_title
;
 Titanatranes Derailed: Static and Dynamic Triethanolamine Slippage
 Induced by Polyphenoxide Chelation
;
_journal_name_full 'Inorganic Chemistry'
_journal_page_first 6995
_journal_page_last 7004
_journal_paper_doi 10.1021/ic0492901
_journal_volume 43
_journal_year 2004
_chemical_formula_moiety (2-Ph2CH-4,6-tert-Bu2-C6H2O)Ti[(OCH2CH2)3N]
_chemical_formula_sum 'C33 H43 N O4 Ti'
_chemical_formula_weight 565.58
_chemical_name_common 2-(Diphenylmethyl)-4,6-tert-butylphenoxytitanatrane
_chemical_name_systematic
;
 ?
;
_space_group_IT_number 2
_symmetry_cell_setting triclinic
_symmetry_space_group_name_Hall '-P 1'
_symmetry_space_group_name_H-M 'P -1'
_atom_sites_solution_hydrogens geom
_atom_sites_solution_primary Patterson
_atom_sites_solution_secondary difmap
_audit_creation_method SHELXL
_cell_angle_alpha 90.9430(10)
_cell_angle_beta 102.2840(10)
_cell_angle_gamma 104.3430(10)
_cell_formula_units_Z 2
_cell_length_a 10.4044(7)
_cell_length_b 10.5516(7)
_cell_length_c 14.9791(10)
_cell_measurement_reflns_used 5367
_cell_measurement_temperature 170(2)
_cell_measurement_theta_max 28.058
_cell_measurement_theta_min 2.352
_cell_volume 1552.56(18)
_computing_cell_refinement 'Bruker XSCANS'
_computing_data_collection 'Bruker XSCANS'
_computing_data_reduction 'Bruker SHELXTL'
_computing_molecular_graphics 'Bruker SHELXTL'
_computing_publication_material 'Bruker SHELXTL'
_computing_structure_refinement 'SHELXL-93 (Sheldrick, 1993)'
_computing_structure_solution 'SHELXS-86 (Sheldrick, 1990)'
_diffrn_ambient_temperature 170(2)
_diffrn_measurement_device 'Bruker SMART APEX'
_diffrn_measurement_method '\w scans'
_diffrn_radiation_monochromator graphite
_diffrn_radiation_source 'fine-focus sealed tube'
_diffrn_radiation_type MoK\a
_diffrn_radiation_wavelength 0.71073
_diffrn_reflns_av_R_equivalents 0.0162
_diffrn_reflns_av_sigmaI/netI 0.0552
_diffrn_reflns_limit_h_max 13
_diffrn_reflns_limit_h_min -8
_diffrn_reflns_limit_k_max 13
_diffrn_reflns_limit_k_min -13
_diffrn_reflns_limit_l_max 18
_diffrn_reflns_limit_l_min -19
_diffrn_reflns_number 9696
_diffrn_reflns_theta_max 28.23
_diffrn_reflns_theta_min 1.40
_diffrn_standards_decay_% 0
_exptl_absorpt_coefficient_mu 0.311
_exptl_absorpt_correction_T_max 0.862107
_exptl_absorpt_correction_T_min 0.797962
_exptl_absorpt_correction_type SADABS
_exptl_crystal_colour 'pale yellow'
_exptl_crystal_density_diffrn 1.210
_exptl_crystal_description irregular
_exptl_crystal_F_000 604
_exptl_crystal_size_max 0.08
_exptl_crystal_size_mid 0.19
_exptl_crystal_size_min 0.28
_refine_diff_density_max 0.681
_refine_diff_density_min -0.322
_refine_diff_density_rms 0.095
_refine_ls_extinction_method none
_refine_ls_goodness_of_fit_all 0.984
_refine_ls_goodness_of_fit_obs 1.034
_refine_ls_matrix_type full
_refine_ls_number_parameters 488
_refine_ls_number_reflns 6831
_refine_ls_number_restraints 0
_refine_ls_restrained_S_all 0.984
_refine_ls_restrained_S_obs 1.034
_refine_ls_R_factor_all 0.0652
_refine_ls_R_factor_obs 0.0500
_refine_ls_shift/esd_max -0.001
_refine_ls_shift/esd_mean 0.000
_refine_ls_structure_factor_coef Fsqd
_refine_ls_weighting_details 'w=1/[\s^2^(Fo^2^)+(0.0794P)^2^+0.0000P] where P=(Fo^2^+2Fc^2^)/3'
_refine_ls_weighting_scheme calc
_refine_ls_wR_factor_all 0.1390
_refine_ls_wR_factor_obs 0.1270
_reflns_number_observed 5252
_reflns_number_total 6831
_reflns_observed_criterion >2sigma(I)
_cod_data_source_file ic0492901si20040531_034943_1.cif
_cod_data_source_block mono
_cod_depositor_comments
;
The following automatic conversions were performed:
'_symmetry_cell_setting' value 'Triclinic' changed to 'triclinic'
according to '/home/saulius/struct/CIF-dictionaries/cif_core.dic'
dictionary named 'cif_core.dic' version 2.4.1 from 2010-06-29.

Automatic conversion script
Id: cif_fix_enum 1527 2010-12-29 10:47:43Z saulius 

The following automatic conversions were performed:

'_refine_ls_weighting_scheme' value 'calc
w=1/[\s^2^(Fo^2^)+(0.0794P)^2^+0.0000P] where P=(Fo^2^+2Fc^2^)/3' was
changed to 'calc'. New tag '_refine_ls_weighting_details' was
created. The value of the new tag was set to
'w=1/[\s^2^(Fo^2^)+(0.0794P)^2^+0.0000P] where P=(Fo^2^+2Fc^2^)/3'.

Automatic conversion script
Id: cif_fix_values 3143 2015-03-26 13:38:13Z robertas 
;
_cod_original_cell_volume 1552.6(2)
_cod_database_code 4311930

loop_
_symmetry_equiv_pos_as_xyz
'x, y, z'
'-x, -y, -z'

loop_
_atom_site_aniso_label
_atom_site_aniso_U_11
_atom_site_aniso_U_22
_atom_site_aniso_U_33
_atom_site_aniso_U_23
_atom_site_aniso_U_13
_atom_site_aniso_U_12
Ti 0.0246(2) 0.0234(2) 0.0179(2) 0.00189(14) 0.00366(14) 0.0040(2)
O4 0.0253(8) 0.0332(8) 0.0182(7) 0.0019(6) 0.0044(6) 0.0049(7)
O1 0.0387(10) 0.0232(7) 0.0276(8) 0.0017(6) 0.0054(7) 0.0022(7)
O2 0.0322(9) 0.0273(8) 0.0271(8) 0.0022(6) 0.0062(6) 0.0087(7)
O3 0.0281(9) 0.0386(9) 0.0244(7) 0.0036(6) 0.0087(6) 0.0079(7)
N 0.0359(11) 0.0254(9) 0.0217(9) 0.0018(7) 0.0018(8) 0.0042(8)
C1 0.042(2) 0.0255(12) 0.0318(12) -0.0039(10) -0.0011(11) 0.0006(11)
C2 0.067(2) 0.0315(13) 0.0247(12) -0.0024(10) -0.0006(12) 0.0001(13)
C3 0.0363(14) 0.0318(12) 0.0355(12) 0.0095(10) 0.0040(11) 0.0115(11)
C4 0.049(2) 0.0403(14) 0.0352(13) 0.0075(11) -0.0026(12) 0.0126(13)
C5 0.041(2) 0.0416(14) 0.0306(12) 0.0054(11) 0.0170(11) 0.0107(12)
C6 0.055(2) 0.0434(15) 0.0261(12) 0.0043(11) 0.0134(11) 0.0066(13)
C7 0.0242(12) 0.0421(13) 0.0247(11) 0.0009(10) 0.0072(9) 0.0059(10)
C10 0.0237(11) 0.0254(10) 0.0192(9) 0.0025(8) 0.0057(8) 0.0074(9)
C11 0.0239(11) 0.0250(10) 0.0221(10) 0.0026(8) 0.0055(8) 0.0060(9)
C12 0.0262(12) 0.0328(12) 0.0215(10) 0.0004(9) 0.0013(9) 0.0064(10)
C13 0.0327(13) 0.0346(12) 0.0232(10) 0.0030(9) 0.0085(9) 0.0104(10)
C14 0.0245(12) 0.0400(13) 0.0274(11) 0.0048(10) 0.0111(9) 0.0065(10)
C15 0.0228(11) 0.0319(11) 0.0254(10) 0.0037(9) 0.0053(9) 0.0077(9)
C20 0.0213(12) 0.0400(13) 0.0311(12) 0.0025(10) 0.0015(9) 0.0035(10)
C21 0.0307(14) 0.0386(14) 0.0463(15) 0.0091(12) 0.0138(11) 0.0083(11)
C22 0.0317(14) 0.052(2) 0.049(2) 0.0115(13) 0.0146(12) 0.0083(13)
C23 0.033(2) 0.046(2) 0.068(2) 0.0149(14) 0.0098(14) -0.0018(13)
C24 0.048(2) 0.0330(15) 0.099(3) -0.002(2) 0.020(2) 0.0028(14)
C25 0.0342(15) 0.044(2) 0.064(2) -0.0105(14) 0.0158(14) 0.0026(12)
C30 0.0211(12) 0.0519(15) 0.0331(12) 0.0144(11) 0.0095(10) 0.0051(11)
C31 0.040(2) 0.057(2) 0.044(2) 0.0137(14) 0.0097(13) 0.0189(14)
C32 0.057(2) 0.069(2) 0.073(2) 0.027(2) 0.020(2) 0.032(2)
C33 0.045(2) 0.096(3) 0.072(2) 0.052(2) 0.023(2) 0.034(2)
C34 0.028(2) 0.101(3) 0.056(2) 0.039(2) -0.0006(14) 0.008(2)
C35 0.0298(14) 0.069(2) 0.0399(14) 0.0185(14) 0.0018(11) 0.0018(14)
C110 0.0251(12) 0.0341(12) 0.0231(10) 0.0000(9) 0.0048(9) 0.0035(10)
C111 0.0293(14) 0.0437(15) 0.0377(14) 0.0038(12) 0.0105(11) 0.0130(12)
C112 0.039(2) 0.0321(13) 0.0369(14) 0.0034(11) 0.0113(12) 0.0000(11)
C113 0.0265(14) 0.073(2) 0.0308(13) 0.0012(14) 0.0030(11) -0.0049(14)
C130 0.0399(15) 0.0509(15) 0.0220(11) 0.0004(10) 0.0124(10) 0.0083(12)
C131 0.091(3) 0.238(6) 0.028(2) -0.038(3) 0.021(2) -0.054(4)
C132 0.105(3) 0.164(4) 0.044(2) -0.009(2) 0.026(2) 0.072(3)
C133 0.271(7) 0.089(3) 0.041(2) 0.027(2) 0.067(3) 0.078(4)

loop_
_atom_site_label
_atom_site_type_symbol
_atom_site_fract_x
_atom_site_fract_y
_atom_site_fract_z
_atom_site_U_iso_or_equiv
_atom_site_thermal_displace_type
_atom_site_occupancy
_atom_site_calc_flag
_atom_site_refinement_flags
_atom_site_disorder_group
Ti Ti 0.94853(4) 0.72508(3) 0.56376(2) 0.02253(12) Uani 1 d . .
O4 O 0.99383(15) 0.72268(14) 0.68807(9) 0.0261(3) Uani 1 d . .
O1 O 0.8388(2) 0.55788(14) 0.53158(10) 0.0312(4) Uani 1 d . .
O2 O 0.8694(2) 0.86235(14) 0.54744(10) 0.0287(3) Uani 1 d . .
O3 O 1.1147(2) 0.75898(15) 0.53283(10) 0.0300(4) Uani 1 d . .
N N 0.8892(2) 0.7233(2) 0.40931(12) 0.0290(4) Uani 1 d . .
C1 C 0.7681(3) 0.5091(2) 0.4405(2) 0.0361(6) Uani 1 d . .
C2 C 0.8433(3) 0.5848(2) 0.3742(2) 0.0451(7) Uani 1 d . .
C3 C 0.8108(3) 0.9020(2) 0.4618(2) 0.0346(5) Uani 1 d . .
C4 C 0.7782(3) 0.7907(3) 0.3904(2) 0.0432(6) Uani 1 d . .
C5 C 1.1347(3) 0.7639(3) 0.4420(2) 0.0362(6) Uani 1 d . .
C6 C 1.0126(3) 0.7980(3) 0.3805(2) 0.0418(6) Uani 1 d . .
C7 C 0.7430(2) 0.6159(2) 0.7321(2) 0.0306(5) Uani 1 d . .
C10 C 0.9953(2) 0.7254(2) 0.77900(13) 0.0224(4) Uani 1 d . .
C11 C 1.1167(2) 0.7784(2) 0.84505(13) 0.0236(4) Uani 1 d . .
C12 C 1.1069(2) 0.7827(2) 0.93613(15) 0.0276(5) Uani 1 d . .
C13 C 0.9866(2) 0.7366(2) 0.96489(14) 0.0295(5) Uani 1 d . .
C14 C 0.8713(2) 0.6805(2) 0.8977(2) 0.0301(5) Uani 1 d . .
C15 C 0.8718(2) 0.6730(2) 0.80545(14) 0.0266(5) Uani 1 d . .
C20 C 0.6421(2) 0.5080(2) 0.7668(2) 0.0323(5) Uani 1 d . .
C21 C 0.5514(3) 0.5358(3) 0.8149(2) 0.0378(6) Uani 1 d . .
C22 C 0.4670(3) 0.4369(3) 0.8514(2) 0.0439(6) Uani 1 d . .
C23 C 0.4705(3) 0.3085(3) 0.8392(2) 0.0513(7) Uani 1 d . .
C24 C 0.5566(3) 0.2791(3) 0.7893(3) 0.0610(9) Uani 1 d . .
C25 C 0.6421(3) 0.3778(3) 0.7531(2) 0.0484(7) Uani 1 d . .
C30 C 0.6761(2) 0.7192(3) 0.6890(2) 0.0355(6) Uani 1 d . .
C31 C 0.6997(3) 0.8426(3) 0.7304(2) 0.0458(7) Uani 1 d . .
C32 C 0.6326(4) 0.9339(4) 0.6899(2) 0.0624(9) Uani 1 d . .
C33 C 0.5414(3) 0.9006(4) 0.6071(3) 0.0662(10) Uani 1 d . .
C34 C 0.5178(3) 0.7792(4) 0.5642(2) 0.0645(10) Uani 1 d . .
C35 C 0.5848(3) 0.6890(3) 0.6039(2) 0.0489(7) Uani 1 d . .
C110 C 1.2539(2) 0.8289(2) 0.81828(14) 0.0283(5) Uani 1 d . .
C111 C 1.2858(3) 0.7193(3) 0.7655(2) 0.0358(6) Uani 1 d . .
C112 C 1.2499(3) 0.9457(3) 0.7589(2) 0.0374(6) Uani 1 d . .
C113 C 1.3723(3) 0.8768(4) 0.9020(2) 0.0471(7) Uani 1 d . .
C130 C 0.9791(3) 0.7441(3) 1.06589(15) 0.0374(6) Uani 1 d . .
C131 C 1.1076(5) 0.8326(6) 1.1251(2) 0.136(2) Uani 1 d . .
H31A H 1.1234(5) 0.9204(6) 1.1024(2) 0.204 Uiso 1 calc R .
H31B H 1.1851(5) 0.7965(6) 1.1228(2) 0.204 Uiso 1 calc R .
H31C H 1.0974(5) 0.8380(6) 1.1885(2) 0.204 Uiso 1 calc R .
C132 C 0.8628(5) 0.8014(5) 1.0766(2) 0.0964(15) Uani 1 d . .
H32C H 0.8776(5) 0.8898(5) 1.0549(2) 0.145 Uiso 1 calc R .
H32B H 0.8588(5) 0.8057(5) 1.1413(2) 0.145 Uiso 1 calc R .
H32A H 0.7770(5) 0.7456(5) 1.0404(2) 0.145 Uiso 1 calc R .
C133 C 0.9539(7) 0.6106(4) 1.0993(2) 0.123(2) Uani 1 d . .
H33C H 1.0281(7) 0.5717(4) 1.0930(2) 0.184 Uiso 1 calc R .
H33B H 0.8675(7) 0.5559(4) 1.0631(2) 0.184 Uiso 1 calc R .
H33A H 0.9494(7) 0.6161(4) 1.1639(2) 0.184 Uiso 1 calc R .
H1A H 0.7559(25) 0.4171(23) 0.4328(15) 0.031(6) Uiso 1 d . .
H1B H 0.6789(34) 0.5288(29) 0.4302(20) 0.062(9) Uiso 1 d . .
H2A H 0.7903(30) 0.5747(26) 0.3144(19) 0.048(8) Uiso 1 d . .
H2B H 0.9453(36) 0.5663(30) 0.3718(21) 0.073(10) Uiso 1 d . .
H3A H 0.7321(32) 0.9369(27) 0.4674(19) 0.055(8) Uiso 1 d . .
H3B H 0.8717(28) 0.9818(25) 0.4463(17) 0.039(7) Uiso 1 d . .
H4A H 0.7802(30) 0.8230(27) 0.3238(19) 0.056(8) Uiso 1 d . .
H4B H 0.6848(29) 0.7188(26) 0.3976(17) 0.046(7) Uiso 1 d . .
H5A H 1.1421(24) 0.6785(23) 0.4222(16) 0.031(6) Uiso 1 d . .
H5B H 1.2148(29) 0.8288(25) 0.4408(17) 0.040(7) Uiso 1 d . .
H6A H 1.0152(30) 0.9037(28) 0.3885(19) 0.058(8) Uiso 1 d . .
H6B H 1.0095(24) 0.7732(22) 0.3159(16) 0.032(6) Uiso 1 d . .
H7 H 0.7673(23) 0.5732(21) 0.6886(15) 0.024(6) Uiso 1 d . .
H12 H 1.1798(28) 0.8128(24) 0.9768(17) 0.038(7) Uiso 1 d . .
H14 H 0.7949(27) 0.6499(23) 0.9116(16) 0.030(6) Uiso 1 d . .
H21 H 0.5496(28) 0.6171(26) 0.8251(17) 0.041(7) Uiso 1 d . .
H22 H 0.4094(33) 0.4593(27) 0.8863(20) 0.059(9) Uiso 1 d . .
H23 H 0.4081(32) 0.2368(29) 0.8635(20) 0.061(9) Uiso 1 d . .
H24 H 0.5620(37) 0.1961(34) 0.7812(23) 0.082(11) Uiso 1 d . .
H25 H 0.6995(31) 0.3618(27) 0.7135(19) 0.054(8) Uiso 1 d . .
H31 H 0.7540(31) 0.8697(27) 0.7830(20) 0.050(8) Uiso 1 d . .
H32 H 0.6548(37) 1.0283(34) 0.7190(23) 0.080(11) Uiso 1 d . .
H33 H 0.4896(37) 0.9596(33) 0.5784(22) 0.075(10) Uiso 1 d . .
H34 H 0.4527(35) 0.7546(29) 0.5122(22) 0.063(9) Uiso 1 d . .
H35 H 0.5684(28) 0.6046(26) 0.5777(18) 0.041(8) Uiso 1 d . .
H11A H 1.2221(33) 0.6910(28) 0.7135(21) 0.057(9) Uiso 1 d . .
H11B H 1.3738(28) 0.7483(23) 0.7513(16) 0.033(6) Uiso 1 d . .
H11C H 1.2916(28) 0.6528(26) 0.8003(18) 0.041(7) Uiso 1 d . .
H12A H 1.1831(30) 0.9289(25) 0.7034(19) 0.045(8) Uiso 1 d . .
H12B H 1.2331(28) 1.0180(26) 0.7927(18) 0.046(8) Uiso 1 d . .
H12C H 1.3400(34) 0.9844(28) 0.7431(20) 0.063(9) Uiso 1 d . .
H13A H 1.3801(30) 0.8131(28) 0.9396(20) 0.050(9) Uiso 1 d . .
H13B H 1.3589(28) 0.9503(26) 0.9389(19) 0.045(8) Uiso 1 d . .
H13C H 1.4553(33) 0.9072(28) 0.8790(20) 0.060(9) Uiso 1 d . .

loop_
_atom_type_symbol
_atom_type_description
_atom_type_scat_dispersion_real
_atom_type_scat_dispersion_imag
_atom_type_scat_source
C C 0.0033 0.0016 'International Tables Vol C Tables 4.2.6.8 and 6.1.1.4'
H H 0.0000 0.0000 'International Tables Vol C Tables 4.2.6.8 and 6.1.1.4'
N N 0.0061 0.0033 'International Tables Vol C Tables 4.2.6.8 and 6.1.1.4'
O O 0.0106 0.0060 'International Tables Vol C Tables 4.2.6.8 and 6.1.1.4'
Ti Ti 0.2776 0.4457 'International Tables Vol C Tables 4.2.6.8 and 6.1.1.4'

loop_
_geom_angle_atom_site_label_1
_geom_angle_atom_site_label_2
_geom_angle_atom_site_label_3
_geom_angle
_geom_angle_site_symmetry_1
_geom_angle_site_symmetry_3
_geom_angle_publ_flag
O4 Ti O2 102.95(7) . . ?
O4 Ti O3 102.72(7) . . ?
O2 Ti O3 113.08(7) . . ?
O4 Ti O1 100.96(7) . . ?
O2 Ti O1 118.10(7) . . ?
O3 Ti O1 115.79(7) . . ?
O4 Ti N 178.68(7) . . ?
O2 Ti N 77.69(7) . . ?
O3 Ti N 78.00(7) . . ?
O1 Ti N 77.73(6) . . ?
C10 O4 Ti 165.36(14) . . ?
C1 O1 Ti 124.59(14) . . ?
C3 O2 Ti 125.42(14) . . ?
C5 O3 Ti 125.05(15) . . ?
C2 N C4 112.4(2) . . ?
C2 N C6 113.9(2) . . ?
C4 N C6 112.0(2) . . ?
C2 N Ti 106.64(13) . . ?
C4 N Ti 105.23(14) . . ?
C6 N Ti 105.93(14) . . ?
O1 C1 C2 108.8(2) . . ?
N C2 C1 107.6(2) . . ?
O2 C3 C4 109.1(2) . . ?
N C4 C3 108.2(2) . . ?
O3 C5 C6 108.5(2) . . ?
N C6 C5 107.1(2) . . ?
C30 C7 C15 113.2(2) . . ?
C30 C7 C20 111.5(2) . . ?
C15 C7 C20 112.2(2) . . ?
O4 C10 C11 121.1(2) . . ?
O4 C10 C15 118.0(2) . . ?
C11 C10 C15 120.9(2) . . ?
C12 C11 C10 116.9(2) . . ?
C12 C11 C110 121.2(2) . . ?
C10 C11 C110 121.9(2) . . ?
C13 C12 C11 124.0(2) . . ?
C14 C13 C12 116.8(2) . . ?
C14 C13 C130 120.5(2) . . ?
C12 C13 C130 122.7(2) . . ?
C13 C14 C15 122.9(2) . . ?
C14 C15 C10 118.3(2) . . ?
C14 C15 C7 122.2(2) . . ?
C10 C15 C7 119.4(2) . . ?
C25 C20 C21 117.8(2) . . ?
C25 C20 C7 120.2(2) . . ?
C21 C20 C7 122.0(2) . . ?
C20 C21 C22 121.0(3) . . ?
C23 C22 C21 120.4(3) . . ?
C24 C23 C22 119.1(3) . . ?
C23 C24 C25 120.7(3) . . ?
C20 C25 C24 120.8(3) . . ?
C31 C30 C35 117.6(3) . . ?
C31 C30 C7 123.0(2) . . ?
C35 C30 C7 119.4(2) . . ?
C30 C31 C32 121.4(3) . . ?
C33 C32 C31 119.8(4) . . ?
C34 C33 C32 119.9(3) . . ?
C33 C34 C35 120.4(3) . . ?
C34 C35 C30 120.9(3) . . ?
C111 C110 C11 110.1(2) . . ?
C111 C110 C113 107.5(2) . . ?
C11 C110 C113 112.4(2) . . ?
C111 C110 C112 109.8(2) . . ?
C11 C110 C112 110.0(2) . . ?
C113 C110 C112 107.0(2) . . ?
C133 C130 C132 108.2(3) . . ?
C133 C130 C131 110.1(3) . . ?
C132 C130 C131 106.7(3) . . ?
C133 C130 C13 109.8(2) . . ?
C132 C130 C13 110.0(2) . . ?
C131 C130 C13 111.9(2) . . ?

loop_
_geom_bond_atom_site_label_1
_geom_bond_atom_site_label_2
_geom_bond_distance
_geom_bond_site_symmetry_2
_geom_bond_publ_flag
Ti O4 1.8231(14) . y
Ti O2 1.8308(15) . y
Ti O3 1.837(2) . y
Ti O1 1.8406(15) . y
Ti N 2.263(2) . y
O4 C10 1.359(2) . ?
O1 C1 1.424(3) . ?
O2 C3 1.416(3) . ?
O3 C5 1.418(3) . ?
N C2 1.470(3) . ?
N C4 1.480(3) . ?
N C6 1.483(3) . ?
C1 C2 1.512(4) . ?
C3 C4 1.499(4) . ?
C5 C6 1.527(4) . ?
C7 C30 1.516(3) . ?
C7 C15 1.523(3) . ?
C7 C20 1.524(3) . ?
C10 C11 1.410(3) . ?
C10 C15 1.409(3) . ?
C11 C12 1.390(3) . ?
C11 C110 1.535(3) . ?
C12 C13 1.387(3) . ?
C13 C14 1.384(3) . ?
C13 C130 1.533(3) . ?
C14 C15 1.384(3) . ?
C20 C25 1.386(4) . ?
C20 C21 1.385(3) . ?
C21 C22 1.389(4) . ?
C22 C23 1.375(4) . ?
C23 C24 1.368(4) . ?
C24 C25 1.391(4) . ?
C30 C31 1.375(4) . ?
C30 C35 1.396(3) . ?
C31 C32 1.398(4) . ?
C32 C33 1.371(5) . ?
C33 C34 1.365(5) . ?
C34 C35 1.385(4) . ?
C110 C111 1.531(3) . ?
C110 C113 1.536(3) . ?
C110 C112 1.536(3) . ?
C130 C133 1.483(4) . ?
C130 C132 1.515(4) . ?
C130 C131 1.515(4) . ?
